data_1507526
loop_
_publ_author_name
'Hughes, Freddie'
'Grossman, Robert B.'

_publ_section_title
;
 A Heterocycle-Forming Double Michael Reaction. [5 + 1] Annulation Route
 to Highly Substituted and Functionalized Piperidines
;
_journal_issue 18
_journal_name_full 'Organic Letters'
_journal_page_first 2911
_journal_paper_doi 10.1021/ol016395o
_journal_volume 3
_journal_year 2001
_chemical_formula_sum 'C20 H25 F3 N2 O8'
_chemical_formula_weight 478.42
_chemical_name_systematic
; 
 ? 
;
_space_group_IT_number 15
_symmetry_space_group_name_Hall '-C 2yc'
_symmetry_space_group_name_H-M 'C 1 2/c 1'
_atom_sites_solution_hydrogens geom
_atom_sites_solution_primary direct
_atom_sites_solution_secondary difmap
_audit_creation_method SHELXL-97
_cell_angle_alpha 90.00
_cell_angle_beta 120.430(10)
_cell_angle_gamma 90.00
_cell_formula_units_Z 8
_cell_length_a 29.928(4)
_cell_length_b 9.4450(10)
_cell_length_c 18.951(3)
_cell_measurement_temperature 173(2)
_cell_volume 4619.0(12)
_computing_structure_refinement 'SHELXL-97 (Sheldrick, 1997)'
_computing_structure_solution 'SHELXS-97 (Sheldrick, 1990)'
_diffrn_ambient_temperature 173(2)
_diffrn_measured_fraction_theta_full 1.000
_diffrn_measured_fraction_theta_max 1.000
_diffrn_radiation_monochromator graphite
_diffrn_radiation_source 'fine-focus sealed tube'
_diffrn_radiation_type MoK\a
_diffrn_radiation_wavelength 0.71070
_diffrn_reflns_av_R_equivalents 0.0224
_diffrn_reflns_av_sigmaI/netI 0.0389
_diffrn_reflns_limit_h_max 35
_diffrn_reflns_limit_h_min -35
_diffrn_reflns_limit_k_max 11
_diffrn_reflns_limit_k_min -10
_diffrn_reflns_limit_l_max 22
_diffrn_reflns_limit_l_min -22
_diffrn_reflns_number 7128
_diffrn_reflns_theta_full 25.00
_diffrn_reflns_theta_max 25.00
_diffrn_reflns_theta_min 1.58
_exptl_absorpt_coefficient_mu 0.121
_exptl_absorpt_correction_T_max 0.9844
_exptl_absorpt_correction_T_min 0.9486
_exptl_crystal_density_diffrn 1.376
_exptl_crystal_density_method 'not measured'
_exptl_crystal_F_000 2000
_exptl_crystal_size_max 0.44
_exptl_crystal_size_mid 0.40
_exptl_crystal_size_min 0.13
_refine_diff_density_max 0.318
_refine_diff_density_min -0.235
_refine_diff_density_rms 0.048
_refine_ls_extinction_method none
_refine_ls_goodness_of_fit_ref 1.030
_refine_ls_hydrogen_treatment mixed
_refine_ls_matrix_type full
_refine_ls_number_parameters 316
_refine_ls_number_reflns 4082
_refine_ls_number_restraints 3
_refine_ls_restrained_S_all 1.033
_refine_ls_R_factor_all 0.0705
_refine_ls_R_factor_gt 0.0497
_refine_ls_shift/su_max 0.000
_refine_ls_shift/su_mean 0.000
_refine_ls_structure_factor_coef Fsqd
_refine_ls_weighting_details 'calc w=1/[\s^2^(Fo^2^)+(0.0550P)^2^+4.9000P] where P=(Fo^2^+2Fc^2^)/3'
_refine_ls_weighting_scheme calc
_refine_ls_wR_factor_gt 0.1181
_refine_ls_wR_factor_ref 0.1301
_reflns_number_gt 3065
_reflns_number_total 4082
_reflns_threshold_expression >2sigma(I)
_cod_data_source_file ol016395o_s2.cif
_cod_data_source_block k00006
_cod_original_cell_volume 4619.0(11)
_cod_database_code 1507526

loop_
_symmetry_equiv_pos_as_xyz
'x, y, z'
'-x, y, -z+1/2'
'x+1/2, y+1/2, z'
'-x+1/2, y+1/2, -z+1/2'
'-x, -y, -z'
'x, -y, z-1/2'
'-x+1/2, -y+1/2, -z'
'x+1/2, -y+1/2, z-1/2'

loop_
_atom_site_label
_atom_site_type_symbol
_atom_site_fract_x
_atom_site_fract_y
_atom_site_fract_z
_atom_site_U_iso_or_equiv
_atom_site_adp_type
_atom_site_occupancy
_atom_site_symmetry_multiplicity
_atom_site_calc_flag
_atom_site_refinement_flags
_atom_site_disorder_assembly
_atom_site_disorder_group
F009 F 0.20854(6) 0.0997(2) 0.92821(8) 0.0713(5) Uani 1 1 d . A .
F010 F 0.13610(6) 0.1387(2) 0.92168(9) 0.0731(5) Uani 1 1 d . A .
F011 F 0.17060(7) 0.29894(18) 0.88538(10) 0.0732(5) Uani 1 1 d . A .
O007 O 0.09357(6) 0.03311(19) 0.77824(10) 0.0485(5) Uani 1 1 d . . .
O009 O 0.16546(6) -0.13900(16) 0.73006(9) 0.0388(4) Uani 1 1 d . A .
O010 O 0.11670(5) -0.14208(16) 0.59309(9) 0.0367(4) Uani 1 1 d . A .
O012 O 0.03242(6) -0.02374(19) 0.59941(10) 0.0488(5) Uani 1 1 d . . .
O013 O 0.04667(5) 0.20408(18) 0.63800(10) 0.0458(4) Uani 1 1 d D . .
O016 O 0.07504(8) 0.3678(2) 0.47531(11) 0.0675(6) Uani 1 1 d . A .
O019 O 0.19444(7) 0.44051(19) 0.59559(11) 0.0568(5) Uani 1 1 d . A .
O020 O 0.18372(6) 0.26703(16) 0.50749(9) 0.0410(4) Uani 1 1 d . A .
N001 N 0.14909(6) 0.13468(19) 0.74447(10) 0.0288(4) Uani 1 1 d . . .
N018 N 0.22989(8) -0.0298(3) 0.62253(14) 0.0528(6) Uani 1 1 d . A .
C002 C 0.11955(7) 0.0739(2) 0.66099(12) 0.0275(5) Uani 1 1 d . A .
C003 C 0.12624(7) 0.1713(2) 0.60006(12) 0.0271(5) Uani 1 1 d . . .
H003 H 0.1116 0.2650 0.6026 0.033 Uiso 1 1 calc R A .
C004 C 0.18401(8) 0.2011(2) 0.62881(12) 0.0323(5) Uani 1 1 d . A .
C005 C 0.21030(10) 0.2626(4) 0.71674(15) 0.0328(8) Uani 0.866(7) 1 d P A 1
H05A H 0.2476 0.2783 0.7369 0.039 Uiso 0.866(7) 1 calc PR A 1
H05B H 0.1945 0.3553 0.7155 0.039 Uiso 0.866(7) 1 calc PR A 1
C006 C 0.20475(9) 0.1659(3) 0.77409(15) 0.0335(9) Uani 0.866(7) 1 d P A 1
H06A H 0.2207 0.2103 0.8289 0.040 Uiso 0.866(7) 1 calc PR A 1
H06B H 0.2233 0.0763 0.7793 0.040 Uiso 0.866(7) 1 calc PR A 1
C007 C 0.13222(8) 0.1014(2) 0.79636(13) 0.0341(5) Uani 1 1 d . A .
C008 C 0.16267(10) 0.1610(3) 0.88374(15) 0.0474(6) Uani 1 1 d . . .
C009 C 0.13682(8) -0.0816(2) 0.66607(13) 0.0299(5) Uani 1 1 d . . .
C010 C 0.12643(10) -0.2943(3) 0.59329(16) 0.0470(6) Uani 1 1 d . . .
H10A H 0.1630 -0.3151 0.6347 0.056 Uiso 1 1 calc R A .
H10B H 0.1206 -0.3229 0.5390 0.056 Uiso 1 1 calc R . .
C011 C 0.09119(12) -0.3769(3) 0.61247(19) 0.0676(8) Uani 1 1 d . A .
H11A H 0.0981 -0.4783 0.6124 0.101 Uiso 1 1 calc R . .
H11B H 0.0551 -0.3571 0.5711 0.101 Uiso 1 1 calc R . .
H11C H 0.0973 -0.3494 0.6665 0.101 Uiso 1 1 calc R . .
C012 C 0.06086(8) 0.0748(3) 0.63070(13) 0.0364(6) Uani 1 1 d . A .
C013 C -0.00749(10) 0.2116(4) 0.6196(2) 0.0495(11) Uani 0.834(8) 1 d P B 1
H13A H -0.0129 0.1477 0.6560 0.059 Uiso 0.834(8) 1 calc PR B 1
H13B H -0.0318 0.1847 0.5621 0.059 Uiso 0.834(8) 1 calc PR B 1
C014 C -0.01524(13) 0.3614(5) 0.6343(2) 0.0673(14) Uani 0.834(8) 1 d P B 1
H14A H -0.0508 0.3744 0.6228 0.101 Uiso 0.834(8) 1 calc PR B 1
H14B H -0.0092 0.4229 0.5984 0.101 Uiso 0.834(8) 1 calc PR B 1
H14C H 0.0091 0.3859 0.6915 0.101 Uiso 0.834(8) 1 calc PR B 1
C015 C 0.09362(8) 0.1244(2) 0.51035(12) 0.0317(5) Uani 1 1 d . A .
H15A H 0.1155 0.0669 0.4960 0.038 Uiso 1 1 calc R . .
H15B H 0.0649 0.0636 0.5042 0.038 Uiso 1 1 calc R . .
C016 C 0.07125(8) 0.2466(3) 0.45149(13) 0.0410(6) Uani 1 1 d . . .
C017 C 0.04338(9) 0.2121(3) 0.36197(13) 0.0483(7) Uani 1 1 d . A .
H17A H 0.0306 0.2996 0.3301 0.072 Uiso 1 1 calc R . .
H17B H 0.0141 0.1494 0.3488 0.072 Uiso 1 1 calc R . .
H17C H 0.0672 0.1645 0.3485 0.072 Uiso 1 1 calc R . .
C018 C 0.20977(8) 0.0716(3) 0.62346(13) 0.0371(6) Uani 1 1 d . . .
C019 C 0.18818(8) 0.3182(3) 0.57631(14) 0.0382(6) Uani 1 1 d . . .
C020 C 0.18432(11) 0.3746(3) 0.45174(16) 0.0543(7) Uani 1 1 d . . .
H20A H 0.2185 0.4222 0.4774 0.065 Uiso 1 1 calc R A .
H20B H 0.1574 0.4471 0.4391 0.065 Uiso 1 1 calc R . .
C021 C 0.17402(11) 0.3012(3) 0.37630(15) 0.0586(8) Uani 1 1 d . A .
H21A H 0.1735 0.3704 0.3373 0.088 Uiso 1 1 calc R . .
H21B H 0.1404 0.2532 0.3520 0.088 Uiso 1 1 calc R . .
H21C H 0.2013 0.2313 0.3894 0.088 Uiso 1 1 calc R . .
C05B C 0.2189(6) 0.184(2) 0.7260(10) 0.024(5) Uiso 0.134(7) 1 d PD A 2
C06B C 0.1850(6) 0.2528(19) 0.7554(9) 0.027(5) Uiso 0.134(7) 1 d PD A 2
C13B C -0.0074(5) 0.2759(18) 0.5877(9) 0.038(5) Uiso 0.166(8) 1 d PD B 2
C14B C -0.0213(8) 0.271(3) 0.6550(12) 0.072(7) Uiso 0.166(8) 1 d PD B 2

loop_
_atom_site_aniso_label
_atom_site_aniso_U_11
_atom_site_aniso_U_22
_atom_site_aniso_U_33
_atom_site_aniso_U_23
_atom_site_aniso_U_13
_atom_site_aniso_U_12
F009 0.0617(10) 0.1055(14) 0.0346(8) 0.0030(9) 0.0155(7) 0.0041(9)
F010 0.0862(11) 0.1062(15) 0.0506(9) -0.0145(9) 0.0520(9) -0.0198(10)
F011 0.1150(14) 0.0559(11) 0.0619(10) -0.0271(8) 0.0544(10) -0.0213(10)
O007 0.0463(10) 0.0616(12) 0.0474(10) -0.0061(9) 0.0310(8) -0.0158(9)
O009 0.0435(9) 0.0366(10) 0.0345(9) 0.0023(7) 0.0183(7) 0.0007(7)
O010 0.0396(9) 0.0321(9) 0.0347(8) -0.0077(7) 0.0160(7) -0.0014(7)
O012 0.0315(8) 0.0612(12) 0.0566(11) -0.0238(9) 0.0246(8) -0.0184(8)
O013 0.0253(8) 0.0540(11) 0.0538(10) -0.0129(9) 0.0168(7) 0.0054(7)
O016 0.0909(15) 0.0462(13) 0.0393(10) 0.0033(9) 0.0137(10) 0.0201(10)
O019 0.0768(13) 0.0388(11) 0.0652(12) -0.0133(9) 0.0438(10) -0.0140(9)
O020 0.0560(10) 0.0366(9) 0.0366(9) 0.0025(7) 0.0281(8) -0.0048(7)
N001 0.0266(9) 0.0342(11) 0.0265(9) -0.0067(8) 0.0140(8) -0.0061(8)
N018 0.0480(12) 0.0566(15) 0.0646(15) 0.0244(12) 0.0365(11) 0.0168(11)
C002 0.0237(10) 0.0318(12) 0.0256(10) -0.0057(9) 0.0115(9) -0.0046(9)
C003 0.0242(10) 0.0280(12) 0.0263(10) -0.0018(9) 0.0107(9) 0.0006(9)
C004 0.0267(11) 0.0409(14) 0.0284(11) -0.0012(10) 0.0133(9) -0.0055(9)
C005 0.0306(14) 0.037(2) 0.0295(14) -0.0045(13) 0.0139(11) -0.0090(13)
C006 0.0272(14) 0.0425(19) 0.0275(13) -0.0055(12) 0.0114(11) -0.0093(12)
C007 0.0370(12) 0.0333(13) 0.0359(12) -0.0021(10) 0.0215(10) -0.0006(10)
C008 0.0606(17) 0.0526(18) 0.0395(14) -0.0037(13) 0.0331(13) -0.0060(13)
C009 0.0281(11) 0.0332(13) 0.0314(12) -0.0038(10) 0.0172(10) -0.0057(9)
C010 0.0578(16) 0.0311(14) 0.0473(14) -0.0102(11) 0.0231(12) 0.0036(11)
C011 0.093(2) 0.0346(16) 0.079(2) -0.0128(15) 0.0469(18) -0.0169(15)
C012 0.0281(12) 0.0484(16) 0.0364(12) -0.0108(11) 0.0190(10) -0.0036(11)
C013 0.0282(16) 0.058(2) 0.061(2) -0.001(2) 0.0220(15) 0.0104(14)
C014 0.050(2) 0.060(3) 0.083(3) -0.007(2) 0.0270(19) 0.0213(18)
C015 0.0261(11) 0.0377(13) 0.0273(11) -0.0047(10) 0.0107(9) -0.0004(9)
C016 0.0352(12) 0.0489(17) 0.0309(12) -0.0005(12) 0.0109(10) 0.0056(11)
C017 0.0441(14) 0.0643(18) 0.0277(12) 0.0028(12) 0.0117(11) -0.0009(12)
C018 0.0251(11) 0.0557(17) 0.0302(12) 0.0128(11) 0.0140(10) 0.0017(11)
C019 0.0390(13) 0.0392(15) 0.0393(13) -0.0065(11) 0.0219(11) -0.0073(10)
C020 0.0749(18) 0.0456(17) 0.0507(15) 0.0125(13) 0.0380(14) -0.0085(13)
C021 0.0632(17) 0.077(2) 0.0430(15) -0.0001(14) 0.0324(13) -0.0184(15)

loop_
_atom_type_symbol
_atom_type_description
_atom_type_scat_dispersion_real
_atom_type_scat_dispersion_imag
_atom_type_scat_source
C C 0.0033 0.0016 'International Tables Vol C Tables 4.2.6.8 and 6.1.1.4'
H H 0.0000 0.0000 'International Tables Vol C Tables 4.2.6.8 and 6.1.1.4'
F F 0.0171 0.0103 'International Tables Vol C Tables 4.2.6.8 and 6.1.1.4'
N N 0.0061 0.0033 'International Tables Vol C Tables 4.2.6.8 and 6.1.1.4'
O O 0.0106 0.0060 'International Tables Vol C Tables 4.2.6.8 and 6.1.1.4'

loop_
_geom_angle_atom_site_label_1
_geom_angle_atom_site_label_2
_geom_angle_atom_site_label_3
_geom_angle
C009 O010 C010 115.79(18)
C012 O013 C013 113.1(2)
C012 O013 C13B 128.9(6)
C013 O013 C13B 32.7(6)
C019 O020 C020 114.86(19)
C007 N001 C002 116.50(17)
C007 N001 C06B 125.7(6)
C002 N001 C06B 115.9(6)
C007 N001 C006 121.98(17)
C002 N001 C006 115.23(16)
C06B N001 C006 37.8(6)
N001 C002 C009 107.59(16)
N001 C002 C012 110.18(16)
C009 C002 C012 108.05(17)
N001 C002 C003 109.24(16)
C009 C002 C003 116.16(17)
C012 C002 C003 105.55(16)
C015 C003 C004 114.30(17)
C015 C003 C002 113.58(17)
C004 C003 C002 112.53(16)
C015 C003 H003 105.1
C004 C003 H003 105.1
C002 C003 H003 105.1
C018 C004 C019 109.60(18)
C018 C004 C005 112.7(2)
C019 C004 C005 105.3(2)
C018 C004 C003 110.67(18)
C019 C004 C003 110.18(17)
C005 C004 C003 108.30(17)
C018 C004 C05B 86.4(7)
C019 C004 C05B 126.8(7)
C005 C004 C05B 28.5(6)
C003 C004 C05B 110.3(6)
C006 C005 C004 111.7(2)
C006 C005 H05A 109.3
C004 C005 H05A 109.3
C006 C005 H05B 109.3
C004 C005 H05B 109.3
H05A C005 H05B 107.9
C005 C006 N001 111.2(2)
C005 C006 H06A 109.4
N001 C006 H06A 109.4
C005 C006 H06B 109.4
N001 C006 H06B 109.4
H06A C006 H06B 108.0
O007 C007 N001 124.9(2)
O007 C007 C008 117.4(2)
N001 C007 C008 117.59(19)
F011 C008 F009 107.4(2)
F011 C008 F010 107.0(2)
F009 C008 F010 107.3(2)
F011 C008 C007 112.8(2)
F009 C008 C007 112.5(2)
F010 C008 C007 109.5(2)
O009 C009 O010 124.9(2)
O009 C009 C002 122.49(19)
O010 C009 C002 112.59(18)
O010 C010 C011 110.4(2)
O010 C010 H10A 109.6
C011 C010 H10A 109.6
O010 C010 H10B 109.6
C011 C010 H10B 109.6
H10A C010 H10B 108.1
C010 C011 H11A 109.5
C010 C011 H11B 109.5
H11A C011 H11B 109.5
C010 C011 H11C 109.5
H11A C011 H11C 109.5
H11B C011 H11C 109.5
O012 C012 O013 125.78(19)
O012 C012 C002 124.6(2)
O013 C012 C002 109.31(18)
O013 C013 C014 105.0(3)
O013 C013 H13A 110.7
C014 C013 H13A 110.7
O013 C013 H13B 110.7
C014 C013 H13B 110.7
H13A C013 H13B 108.8
C013 C014 H14A 109.5
C013 C014 H14B 109.5
H14A C014 H14B 109.5
C013 C014 H14C 109.5
H14A C014 H14C 109.5
H14B C014 H14C 109.5
C016 C015 C003 113.21(18)
C016 C015 H15A 108.9
C003 C015 H15A 108.9
C016 C015 H15B 108.9
C003 C015 H15B 108.9
H15A C015 H15B 107.7
O016 C016 C017 121.3(2)
O016 C016 C015 121.6(2)
C017 C016 C015 117.1(2)
C016 C017 H17A 109.5
C016 C017 H17B 109.5
H17A C017 H17B 109.5
C016 C017 H17C 109.5
H17A C017 H17C 109.5
H17B C017 H17C 109.5
N018 C018 C004 177.0(2)
O019 C019 O020 124.8(2)
O019 C019 C004 123.3(2)
O020 C019 C004 111.9(2)
O020 C020 C021 107.4(2)
O020 C020 H20A 110.2
C021 C020 H20A 110.2
O020 C020 H20B 110.2
C021 C020 H20B 110.2
H20A C020 H20B 108.5
C020 C021 H21A 109.5
C020 C021 H21B 109.5
H21A C021 H21B 109.5
C020 C021 H21C 109.5
H21A C021 H21C 109.5
H21B C021 H21C 109.5
C06B C05B C004 102.1(12)
N001 C06B C05B 101.4(13)
C14B C13B O013 96.5(13)

loop_
_geom_bond_atom_site_label_1
_geom_bond_atom_site_label_2
_geom_bond_distance
F009 C008 1.326(3)
F010 C008 1.331(3)
F011 C008 1.322(3)
O007 C007 1.212(3)
O009 C009 1.203(2)
O010 C009 1.326(3)
O010 C010 1.466(3)
O012 C012 1.196(3)
O013 C012 1.323(3)
O013 C013 1.477(3)
O013 C13B 1.557(12)
O016 C016 1.214(3)
O019 C019 1.198(3)
O020 C019 1.333(3)
O020 C020 1.473(3)
N001 C007 1.350(3)
N001 C002 1.482(2)
N001 C06B 1.489(16)
N001 C006 1.493(3)
N018 C018 1.136(3)
C002 C009 1.543(3)
C002 C012 1.547(3)
C002 C003 1.567(3)
C003 C015 1.535(3)
C003 C004 1.553(3)
C003 H003 1.0000
C004 C018 1.477(4)
C004 C019 1.534(3)
C004 C005 1.551(3)
C004 C05B 1.600(17)
C005 C006 1.492(4)
C005 H05A 0.9900
C005 H05B 0.9900
C006 H06A 0.9900
C006 H06B 0.9900
C007 C008 1.537(3)
C010 C011 1.497(4)
C010 H10A 0.9900
C010 H10B 0.9900
C011 H11A 0.9800
C011 H11B 0.9800
C011 H11C 0.9800
C013 C014 1.483(5)
C013 H13A 0.9900
C013 H13B 0.9900
C014 H14A 0.9800
C014 H14B 0.9800
C014 H14C 0.9800
C015 C016 1.506(3)
C015 H15A 0.9900
C015 H15B 0.9900
C016 C017 1.499(3)
C017 H17A 0.9800
C017 H17B 0.9800
C017 H17C 0.9800
C020 C021 1.474(4)
C020 H20A 0.9900
C020 H20B 0.9900
C021 H21A 0.9800
C021 H21B 0.9800
C021 H21C 0.9800
C05B C06B 1.527(17)
C13B C14B 1.529(18)
